data_4112996
loop_
_publ_author_name
'Christos A. Ilioudis'
'Derek A. Tocher'
'Jonathan W. Steed'

_publ_section_title
;
 A Highly Efficient, Preorganized Macrobicyclic Receptor for Halides Based
 on CH... and NH...Anion Interactions
;
_journal_name_full 'Journal of the American Chemical Society'
_journal_page_first 12395
_journal_page_last 12402
_journal_paper_doi 10.1021/ja047070g
_journal_volume 126
_journal_year 2004
_chemical_formula_sum 'C48 H116 Br14 N14 O6'
_chemical_formula_weight 2104.20
_chemical_name_systematic
; 
 ? 
;
_space_group_IT_number 2
_symmetry_cell_setting triclinic
_symmetry_space_group_name_Hall '-P 1'
_symmetry_space_group_name_H-M 'P -1'
_atom_sites_solution_hydrogens geom
_atom_sites_solution_primary direct
_atom_sites_solution_secondary difmap
_audit_creation_method SHELXL-97
_cell_angle_alpha 74.548(3)
_cell_angle_beta 82.221(2)
_cell_angle_gamma 73.058(3)
_cell_formula_units_Z 2
_cell_length_a 11.2538(4)
_cell_length_b 18.0137(8)
_cell_length_c 20.9088(8)
_cell_measurement_temperature 120(2)
_cell_volume 3900.5(3)
_computing_cell_refinement 'DENZO SMN'
_computing_data_collection 'NONIUS COLLECT'
_computing_data_reduction 'DENZO SMN'
_computing_structure_refinement 'SHELXL-97 (Sheldrick, 1997)'
_computing_structure_solution 'SHELXS-97 (Sheldrick, 1990)'
_diffrn_ambient_temperature 120(2)
_diffrn_measured_fraction_theta_full 0.901
_diffrn_measured_fraction_theta_max 0.901
_diffrn_measurement_device_type 'KAPPA CCD'
_diffrn_measurement_method '2o phi frames'
_diffrn_radiation_monochromator graphite
_diffrn_radiation_source 'fine-focus sealed tube'
_diffrn_radiation_type MoK\a
_diffrn_radiation_wavelength 0.71073
_diffrn_reflns_av_R_equivalents 0.2447
_diffrn_reflns_av_sigmaI/netI 0.3248
_diffrn_reflns_limit_h_max 13
_diffrn_reflns_limit_h_min -12
_diffrn_reflns_limit_k_max 17
_diffrn_reflns_limit_k_min -22
_diffrn_reflns_limit_l_max 23
_diffrn_reflns_limit_l_min -25
_diffrn_reflns_number 20450
_diffrn_reflns_theta_full 26.00
_diffrn_reflns_theta_max 26.00
_diffrn_reflns_theta_min 2.86
_diffrn_standards_decay_% 0
_exptl_absorpt_coefficient_mu 7.234
_exptl_absorpt_correction_type scalepack
_exptl_crystal_colour colourless
_exptl_crystal_density_diffrn 1.781
_exptl_crystal_description block
_exptl_crystal_F_000 2056
_exptl_crystal_size_max 0.6
_exptl_crystal_size_mid 0.4
_exptl_crystal_size_min 0.3
_refine_diff_density_max 2.948
_refine_diff_density_min -1.849
_refine_diff_density_rms 0.245
_refine_ls_extinction_coef 0.0021(3)
_refine_ls_extinction_expression Fc^*^=kFc[1+0.001xFc^2^\l^3^/sin(2\q)]^-1/4^
_refine_ls_extinction_method SHELXL
_refine_ls_goodness_of_fit_ref 1.231
_refine_ls_hydrogen_treatment mixed
_refine_ls_matrix_type full
_refine_ls_number_parameters 759
_refine_ls_number_reflns 13807
_refine_ls_number_restraints 12
_refine_ls_restrained_S_all 1.231
_refine_ls_R_factor_all 0.2190
_refine_ls_R_factor_gt 0.1031
_refine_ls_shift/su_max 0.001
_refine_ls_shift/su_mean 0.000
_refine_ls_structure_factor_coef Fsqd
_refine_ls_weighting_details 'calc w=1/[\s^2^(Fo^2^)+(0.1000P)^2^+0.0000P] where P=(Fo^2^+2Fc^2^)/3'
_refine_ls_weighting_scheme calc
_refine_ls_wR_factor_gt 0.2198
_refine_ls_wR_factor_ref 0.2753
_reflns_number_gt 6463
_reflns_number_total 13807
_reflns_threshold_expression >2sigma(I)
_cod_data_source_file ja047070gsi20040519_073135.cif
_cod_data_source_block c:\structs\chris\c2br2\c2br2
_cod_original_cell_volume 3900.5(14)
_cod_database_code 4112996

loop_
_symmetry_equiv_pos_as_xyz
'x, y, z'
'-x, -y, -z'

loop_
_atom_site_label
_atom_site_type_symbol
_atom_site_fract_x
_atom_site_fract_y
_atom_site_fract_z
_atom_site_U_iso_or_equiv
_atom_site_adp_type
_atom_site_occupancy
_atom_site_symmetry_multiplicity
_atom_site_calc_flag
_atom_site_refinement_flags
_atom_site_disorder_assembly
_atom_site_disorder_group
Br1 Br 0.76465(14) 0.26501(10) 0.04898(7) 0.0368(4) Uani 1 1 d . . .
Br2 Br 0.63670(14) 0.75190(10) 0.44256(7) 0.0367(4) Uani 1 1 d . . .
Br3 Br 1.22818(18) 0.00746(12) -0.13156(9) 0.0560(5) Uani 1 1 d . . .
Br4 Br 1.3032(5) 0.1932(3) -0.0899(2) 0.0760(14) Uani 0.50 1 d P A 1
Br5 Br 1.2217(4) 0.2757(3) -0.11125(19) 0.0661(13) Uani 0.50 1 d P . 2
Br6 Br 0.47370(17) 0.43130(11) 0.09049(9) 0.0533(5) Uani 1 1 d . . .
Br7 Br 0.1460(3) 0.3256(3) 0.1573(2) 0.0692(13) Uani 0.50 1 d P B 1
Br8 Br 0.0705(3) 0.3188(2) 0.06541(18) 0.0422(8) Uani 0.50 1 d P C 2
Br9 Br 0.0078(3) 0.48180(19) 0.24421(15) 0.0351(7) Uani 0.50 1 d P D 1
Br10 Br -0.1220(5) 0.5808(3) 0.1852(3) 0.0966(18) Uani 0.50 1 d P . 2
Br11 Br 0.06856(18) 0.64956(13) 0.35789(10) 0.0633(6) Uani 1 1 d . . .
Br12 Br 0.51796(15) 0.54619(11) 0.25972(8) 0.0440(5) Uani 1 1 d . . .
Br13 Br 0.84302(15) 0.12779(12) 0.78431(9) 0.0497(5) Uani 1 1 d . . .
Br14 Br 0.30885(15) 1.06841(11) 0.23907(8) 0.0445(5) Uani 1 1 d . . .
Br15 Br 0.38139(14) 1.01727(10) 0.62686(8) 0.0410(5) Uani 1 1 d . . .
Br16 Br 1.05076(14) 0.93459(10) 0.59184(7) 0.0377(4) Uani 1 1 d . . .
Br17 Br 0.8585(3) 0.34150(19) 0.40429(15) 0.0370(8) Uani 0.50 1 d P E 1
Br18 Br 0.6766(4) 0.3290(3) 0.4835(3) 0.0739(13) Uani 0.50 1 d P F 2
O1 O 0.7264(18) 0.1031(8) -0.0156(9) 0.115(7) Uani 1 1 d . . .
O2 O 0.566(3) 0.1530(15) -0.1245(11) 0.164(10) Uani 1 1 d . . .
O3 O 0.3571(14) 0.6797(12) 0.3528(10) 0.108(6) Uani 1 1 d . . .
O4 O 0.590(3) 0.995(2) 0.0131(16) 0.209(12) Uiso 1 1 d . . .
O5 O 0.464(2) 0.9921(11) 0.1164(8) 0.143(9) Uani 1 1 d . . .
O6 O 0.9528(10) 0.6160(8) 0.5093(7) 0.066(4) Uani 1 1 d . . .
N1 N 0.7946(13) 0.3178(8) -0.1091(7) 0.048(4) Uani 1 1 d . . .
H1 H 0.7873 0.3049 -0.0629 0.058 Uiso 1 1 calc R . .
N2 N 0.5460(14) 0.2551(8) -0.0385(6) 0.045(4) Uani 1 1 d . . .
H21 H 0.6144 0.2375 -0.0135 0.054 Uiso 1 1 calc R . .
H22 H 0.5415 0.2131 -0.0544 0.054 Uiso 1 1 calc R . .
N3 N 1.0231(14) 0.1831(9) -0.0303(6) 0.058(5) Uani 1 1 d . . .
H31 H 0.9723 0.2179 -0.0066 0.069 Uiso 1 1 calc R . .
H32 H 1.0953 0.1985 -0.0444 0.069 Uiso 1 1 calc R . .
N4 N 0.7782(11) 0.4504(8) -0.0288(7) 0.043(4) Uani 1 1 d . G .
H41 H 0.7804 0.4018 0.0005 0.051 Uiso 1 1 calc R . .
H42 H 0.6964 0.4758 -0.0378 0.051 Uiso 1 1 calc R . .
N5 N 0.4438(12) 0.2463(8) 0.1604(6) 0.040(3) Uani 1 1 d . . .
H51 H 0.3586 0.2556 0.1645 0.048 Uiso 1 1 calc R . .
H52 H 0.4613 0.2935 0.1374 0.048 Uiso 1 1 calc R . .
N6 N 0.9896(12) 0.0573(9) 0.1731(6) 0.045(4) Uani 1 1 d . . .
H61 H 0.9252 0.0530 0.1527 0.054 Uiso 1 1 calc R . .
H62 H 1.0483 0.0087 0.1795 0.054 Uiso 1 1 calc R . .
N7 N 0.850(3) 0.4075(18) 0.1690(13) 0.045(7) Uiso 0.50 1 d P G 1
H71A H 0.8782 0.4479 0.1751 0.054 Uiso 0.50 1 calc PR G 1
H71B H 0.9176 0.3715 0.1549 0.054 Uiso 0.50 1 calc PR G 1
N8 N 0.6771(11) 0.7814(7) 0.2858(6) 0.030(3) Uani 1 1 d . H .
H8 H 0.6680 0.7793 0.3311 0.036 Uiso 1 1 calc R . .
N9 N 0.4251(12) 0.8998(10) 0.3406(6) 0.045(4) Uani 1 1 d . . .
H91 H 0.4224 0.9522 0.3201 0.054 Uiso 1 1 calc R . .
H92 H 0.4900 0.8803 0.3682 0.054 Uiso 1 1 calc R . .
N10 N 0.8712(10) 0.8235(8) 0.3571(6) 0.033(3) Uani 1 1 d . . .
H101 H 0.9203 0.7717 0.3633 0.039 Uiso 1 1 calc R . .
H102 H 0.7986 0.8229 0.3832 0.039 Uiso 1 1 calc R . .
N11 N 0.741(2) 0.5567(15) 0.3378(11) 0.037(8) Uiso 0.56(3) 1 d P H 2
H11C H 0.8094 0.5135 0.3394 0.045 Uiso 0.50 1 calc PR H 2
H11D H 0.6907 0.5545 0.3074 0.045 Uiso 0.50 1 calc PR H 2
N12 N 0.3229(11) 0.8394(9) 0.5398(6) 0.048(4) Uani 1 1 d . . .
H121 H 0.2374 0.8561 0.5426 0.058 Uiso 1 1 calc R . .
H122 H 0.3449 0.7970 0.5199 0.058 Uiso 1 1 calc R . .
N13 N 0.9036(11) 0.8176(8) 0.5706(6) 0.034(3) Uani 1 1 d . . .
H131 H 0.9504 0.7654 0.5757 0.041 Uiso 1 1 calc R . .
H132 H 0.9543 0.8467 0.5768 0.041 Uiso 1 1 calc R . .
N14 N 0.7734(13) 0.5348(9) 0.5774(7) 0.044(4) Uani 1 1 d . . .
H141 H 0.8255 0.5665 0.5577 0.053 Uiso 1 1 calc R . .
H142 H 0.8216 0.4827 0.5873 0.053 Uiso 1 1 calc R . .
C1 C 0.6216(13) 0.2242(9) 0.2277(6) 0.027(3) Uani 1 1 d U . .
C2 C 0.6522(14) 0.2956(10) 0.2300(7) 0.036(4) Uani 1 1 d . . .
H2 H 0.5884 0.3436 0.2301 0.043 Uiso 1 1 calc R . .
C3 C 0.7768(15) 0.2937(11) 0.2321(7) 0.038(4) Uani 1 1 d . G .
C4 C 0.8687(15) 0.2235(11) 0.2336(7) 0.034(4) Uani 1 1 d . . .
H4 H 0.9529 0.2235 0.2346 0.041 Uiso 1 1 calc R . .
C5 C 0.8424(13) 0.1535(11) 0.2338(7) 0.035(4) Uani 1 1 d . . .
C6 C 0.7142(15) 0.1539(11) 0.2310(7) 0.040(4) Uani 1 1 d . . .
H6 H 0.6943 0.1061 0.2315 0.048 Uiso 1 1 calc R . .
C7 C 0.4897(14) 0.2249(12) 0.2282(8) 0.046(5) Uani 1 1 d . . .
H7A H 0.4377 0.2636 0.2533 0.055 Uiso 1 1 calc R . .
H7B H 0.4798 0.1713 0.2517 0.055 Uiso 1 1 calc R . .
C8 C 0.4952(15) 0.1869(10) 0.1206(8) 0.040(4) Uani 1 1 d . . .
H8A H 0.4965 0.1330 0.1489 0.048 Uiso 1 1 calc R . .
H8B H 0.5821 0.1874 0.1050 0.048 Uiso 1 1 calc R . .
C9 C 0.4194(16) 0.2031(12) 0.0602(9) 0.051(5) Uani 1 1 d . . .
H9A H 0.4460 0.1557 0.0410 0.061 Uiso 1 1 calc R . .
H9B H 0.3304 0.2104 0.0754 0.061 Uiso 1 1 calc R . .
C10 C 0.4328(14) 0.2764(11) 0.0060(7) 0.041(4) Uani 1 1 d . . .
H10A H 0.3583 0.2976 -0.0204 0.049 Uiso 1 1 calc R . .
H10B H 0.4391 0.3186 0.0265 0.049 Uiso 1 1 calc R . .
C11 C 0.5659(17) 0.3189(10) -0.0952(7) 0.046(5) Uani 1 1 d . . .
H11A H 0.5636 0.3660 -0.0787 0.056 Uiso 1 1 calc R . .
H11B H 0.4963 0.3345 -0.1246 0.056 Uiso 1 1 calc R . .
C12 C 0.6843(17) 0.2981(11) -0.1351(8) 0.054(5) Uani 1 1 d . . .
H12A H 0.6726 0.3280 -0.1819 0.065 Uiso 1 1 calc R . .
H12B H 0.7070 0.2403 -0.1337 0.065 Uiso 1 1 calc R . .
C13 C 0.9424(14) 0.0727(11) 0.2376(7) 0.042(4) Uani 1 1 d . . .
H13A H 1.0127 0.0721 0.2617 0.050 Uiso 1 1 calc R . .
H13B H 0.9061 0.0290 0.2636 0.050 Uiso 1 1 calc R . .
C14 C 1.0474(17) 0.1193(12) 0.1263(9) 0.055(5) Uani 1 1 d . . .
H14A H 1.0982 0.1368 0.1515 0.067 Uiso 1 1 calc R . .
H14B H 0.9806 0.1666 0.1068 0.067 Uiso 1 1 calc R . .
C15 C 1.129(2) 0.0859(12) 0.0702(8) 0.061(6) Uani 1 1 d . . .
H15A H 1.1947 0.1146 0.0541 0.073 Uiso 1 1 calc R . .
H15B H 1.1711 0.0286 0.0875 0.073 Uiso 1 1 calc R . .
C16 C 1.0537(19) 0.0951(11) 0.0145(11) 0.071(6) Uani 1 1 d . . .
H16A H 0.9750 0.0811 0.0326 0.085 Uiso 1 1 calc R . .
H16B H 1.0995 0.0576 -0.0131 0.085 Uiso 1 1 calc R . .
C17 C 0.9597(19) 0.1839(12) -0.0881(9) 0.059(5) Uani 1 1 d . . .
H17A H 0.8864 0.1626 -0.0723 0.071 Uiso 1 1 calc R . .
H17B H 1.0171 0.1488 -0.1148 0.071 Uiso 1 1 calc R . .
C18 C 0.9182(17) 0.2674(11) -0.1313(7) 0.056(6) Uani 1 1 d . . .
H18A H 0.9128 0.2636 -0.1772 0.068 Uiso 1 1 calc R . .
H18B H 0.9828 0.2953 -0.1328 0.068 Uiso 1 1 calc R . .
C19 C 0.8096(19) 0.3675(11) 0.2337(8) 0.052(5) Uani 1 1 d . . .
H19A H 0.7362 0.4041 0.2511 0.063 Uiso 1 1 calc R G 1
H19B H 0.8770 0.3532 0.2643 0.063 Uiso 1 1 calc R G 1
C20 C 0.777(3) 0.4394(17) 0.1186(14) 0.099(8) Uiso 1 1 d . . .
H20A H 0.6925 0.4407 0.1399 0.119 Uiso 1 1 calc R G 1
H20B H 0.7966 0.3969 0.0940 0.119 Uiso 1 1 calc R G 1
C21 C 0.7567(17) 0.5139(11) 0.0653(10) 0.055(5) Uani 1 1 d . G .
H21A H 0.6669 0.5347 0.0572 0.066 Uiso 1 1 calc R . .
H21B H 0.7824 0.5547 0.0796 0.066 Uiso 1 1 calc R . .
C22 C 0.8272(15) 0.5002(11) 0.0037(10) 0.054(6) Uani 1 1 d . . .
H22A H 0.9152 0.4729 0.0133 0.065 Uiso 1 1 calc R G .
H22B H 0.8248 0.5524 -0.0278 0.065 Uiso 1 1 calc R . .
C23 C 0.8502(18) 0.4370(12) -0.0908(10) 0.062(6) Uani 1 1 d . . .
H23A H 0.9317 0.3984 -0.0796 0.074 Uiso 1 1 calc R G .
H23B H 0.8661 0.4880 -0.1172 0.074 Uiso 1 1 calc R . .
C24 C 0.786(2) 0.4058(11) -0.1328(11) 0.068(6) Uani 1 1 d . G .
H24A H 0.6975 0.4360 -0.1339 0.082 Uiso 1 1 calc R . .
H24B H 0.8237 0.4162 -0.1789 0.082 Uiso 1 1 calc R . .
C25 C 0.5000(13) 0.7689(10) 0.6126(7) 0.033(4) Uani 1 1 d . . .
C26 C 0.5876(14) 0.8129(10) 0.6120(6) 0.035(4) Uani 1 1 d . . .
H26 H 0.5597 0.8694 0.6053 0.042 Uiso 1 1 calc R . .
C27 C 0.7132(15) 0.7743(10) 0.6212(7) 0.035(4) Uani 1 1 d . . .
C28 C 0.7541(16) 0.6918(10) 0.6302(7) 0.037(4) Uani 1 1 d . . .
H28 H 0.8397 0.6653 0.6357 0.045 Uiso 1 1 calc R . .
C29 C 0.6696(16) 0.6472(10) 0.6313(7) 0.043(5) Uani 1 1 d . . .
C30 C 0.5445(14) 0.6854(9) 0.6232(8) 0.037(4) Uani 1 1 d . . .
H30 H 0.4880 0.6546 0.6248 0.045 Uiso 1 1 calc R . .
C31 C 0.3635(15) 0.8086(11) 0.6079(7) 0.044(5) Uani 1 1 d . . .
H31A H 0.3170 0.7696 0.6326 0.053 Uiso 1 1 calc R . .
H31B H 0.3415 0.8534 0.6300 0.053 Uiso 1 1 calc R . .
C32 C 0.3682(16) 0.9052(10) 0.4941(7) 0.044(4) Uani 1 1 d . . .
H32A H 0.4561 0.8844 0.4791 0.053 Uiso 1 1 calc R . .
H32B H 0.3639 0.9468 0.5177 0.053 Uiso 1 1 calc R . .
C33 C 0.2902(15) 0.9411(10) 0.4349(7) 0.041(4) Uani 1 1 d . . .
H33A H 0.2020 0.9522 0.4519 0.050 Uiso 1 1 calc R . .
H33B H 0.3067 0.9934 0.4130 0.050 Uiso 1 1 calc R . .
C34 C 0.3033(14) 0.8973(12) 0.3829(8) 0.047(5) Uani 1 1 d . . .
H34A H 0.2320 0.9218 0.3543 0.056 Uiso 1 1 calc R . .
H34B H 0.3033 0.8411 0.4038 0.056 Uiso 1 1 calc R . .
C35 C 0.4499(14) 0.8534(11) 0.2893(8) 0.041(4) Uani 1 1 d . . .
H35A H 0.3860 0.8785 0.2562 0.049 Uiso 1 1 calc R . .
H35B H 0.4428 0.7986 0.3105 0.049 Uiso 1 1 calc R . .
C36 C 0.5781(14) 0.8485(11) 0.2538(7) 0.041(4) Uani 1 1 d . . .
H36A H 0.5743 0.8445 0.2079 0.049 Uiso 1 1 calc R . .
H36B H 0.5999 0.8988 0.2509 0.049 Uiso 1 1 calc R . .
C37 C 0.7995(15) 0.8209(10) 0.6239(7) 0.041(4) Uani 1 1 d . . .
H37A H 0.8358 0.8009 0.6678 0.050 Uiso 1 1 calc R . .
H37B H 0.7518 0.8774 0.6201 0.050 Uiso 1 1 calc R . .
C38 C 0.8627(13) 0.8492(9) 0.4995(6) 0.028(3) Uiso 1 1 d . . .
H38A H 0.8064 0.8193 0.4924 0.034 Uiso 1 1 calc R . .
H38B H 0.8162 0.9063 0.4925 0.034 Uiso 1 1 calc R . .
C39 C 0.9683(15) 0.8407(10) 0.4525(7) 0.039(4) Uani 1 1 d . . .
H39A H 1.0124 0.7832 0.4594 0.046 Uiso 1 1 calc R . .
H39B H 1.0260 0.8680 0.4621 0.046 Uiso 1 1 calc R . .
C40 C 0.9387(14) 0.8737(10) 0.3792(7) 0.033(4) Uani 1 1 d . . .
H40A H 0.8861 0.9294 0.3726 0.039 Uiso 1 1 calc R . .
H40B H 1.0171 0.8742 0.3513 0.039 Uiso 1 1 calc R . .
C41 C 0.8421(13) 0.8533(10) 0.2886(7) 0.032(4) Uani 1 1 d . . .
H41A H 0.9155 0.8671 0.2617 0.038 Uiso 1 1 calc R . .
H41B H 0.7731 0.9029 0.2841 0.038 Uiso 1 1 calc R . .
C42 C 0.8044(14) 0.7929(10) 0.2608(8) 0.038(4) Uani 1 1 d . . .
H42A H 0.8068 0.8110 0.2117 0.046 Uiso 1 1 calc R . .
H42B H 0.8669 0.7406 0.2725 0.046 Uiso 1 1 calc R . .
C43 C 0.7163(16) 0.5570(10) 0.6427(8) 0.047(5) Uani 1 1 d . . .
H43A H 0.6464 0.5327 0.6598 0.056 Uiso 1 1 calc R . .
H43B H 0.7797 0.5360 0.6762 0.056 Uiso 1 1 calc R . .
C44 C 0.6868(17) 0.5421(11) 0.5296(9) 0.051(5) Uani 1 1 d . . .
H44A H 0.6267 0.5956 0.5233 0.061 Uiso 1 1 calc R . .
H44B H 0.6395 0.5017 0.5473 0.061 Uiso 1 1 calc R . .
C45 C 0.7510(16) 0.5310(12) 0.4624(9) 0.057(5) Uani 1 1 d . H .
H45A H 0.8026 0.5692 0.4463 0.069 Uiso 1 1 calc R . .
H45B H 0.8076 0.4764 0.4686 0.069 Uiso 1 1 calc R . .
C46 C 0.6645(19) 0.5428(13) 0.4108(10) 0.064(6) Uani 1 1 d U . .
H46A H 0.7128 0.5145 0.3770 0.077 Uiso 1 1 calc R H 1
H46B H 0.6011 0.5142 0.4323 0.077 Uiso 1 1 calc R H 1
C47 C 0.784(3) 0.6282(19) 0.3106(15) 0.040(8) Uiso 0.56(3) 1 d P H 2
H47A H 0.8521 0.6186 0.2760 0.048 Uiso 0.50 1 calc PR H 2
H47B H 0.8161 0.6425 0.3462 0.048 Uiso 0.50 1 calc PR H 2
C48 C 0.6622(17) 0.7033(12) 0.2774(9) 0.056(5) Uani 1 1 d . . .
H48A H 0.5718 0.7093 0.2778 0.067 Uiso 1 1 calc R H 1
H48B H 0.6980 0.6978 0.2324 0.067 Uiso 1 1 calc R H 1
N7A N 0.745(3) 0.449(2) 0.1758(17) 0.070(10) Uiso 0.50 1 d P G 2
H72A H 0.6592 0.4600 0.1821 0.084 Uiso 0.50 1 calc PR G 2
H72B H 0.7676 0.4922 0.1806 0.084 Uiso 0.50 1 calc PR G 2
N11A N 0.605(3) 0.612(2) 0.3792(15) 0.047(11) Uiso 0.44(3) 1 d P H 1
H12D H 0.5838 0.6485 0.4054 0.056 Uiso 0.50 1 calc PR H 1
H12C H 0.5356 0.6112 0.3615 0.056 Uiso 0.50 1 calc PR H 1
C47A C 0.713(5) 0.631(3) 0.322(2) 0.061(14) Uiso 0.44(3) 1 d P H 1
H47C H 0.7848 0.6342 0.3425 0.074 Uiso 0.50 1 calc PR H 1
H47D H 0.7417 0.5869 0.2987 0.074 Uiso 0.50 1 calc PR H 1

loop_
_atom_site_aniso_label
_atom_site_aniso_U_11
_atom_site_aniso_U_22
_atom_site_aniso_U_33
_atom_site_aniso_U_23
_atom_site_aniso_U_13
_atom_site_aniso_U_12
Br1 0.0356(9) 0.0319(10) 0.0347(8) -0.0037(7) 0.0021(7) -0.0024(7)
Br2 0.0391(9) 0.0347(10) 0.0333(8) -0.0027(7) -0.0052(7) -0.0090(8)
Br3 0.0539(11) 0.0504(13) 0.0605(11) -0.0243(10) 0.0071(9) -0.0040(10)
Br4 0.089(3) 0.107(4) 0.055(2) -0.030(3) 0.006(2) -0.055(3)
Br5 0.055(2) 0.109(4) 0.048(2) -0.049(2) -0.0157(19) -0.010(3)
Br6 0.0497(11) 0.0349(11) 0.0644(12) -0.0066(9) -0.0181(9) 0.0069(9)
Br7 0.035(2) 0.055(3) 0.102(3) -0.003(2) 0.004(2) -0.005(2)
Br8 0.0249(16) 0.0265(19) 0.076(2) -0.0195(17) 0.0042(15) -0.0052(14)
Br9 0.0297(16) 0.0331(19) 0.0449(18) -0.0169(15) -0.0087(13) -0.0023(14)
Br10 0.107(4) 0.080(4) 0.116(4) -0.050(3) 0.052(3) -0.047(3)
Br11 0.0546(12) 0.0460(13) 0.0722(13) -0.0040(10) -0.0126(10) 0.0073(10)
Br12 0.0386(9) 0.0465(12) 0.0415(9) -0.0096(8) -0.0037(7) -0.0034(8)
Br13 0.0268(9) 0.0612(13) 0.0645(11) -0.0282(10) -0.0002(8) -0.0063(9)
Br14 0.0409(10) 0.0509(12) 0.0434(9) -0.0104(8) 0.0010(7) -0.0173(9)
Br15 0.0337(9) 0.0384(11) 0.0497(10) -0.0123(8) -0.0048(7) -0.0053(8)
Br16 0.0333(9) 0.0429(11) 0.0370(9) -0.0093(7) -0.0081(7) -0.0078(8)
Br17 0.0445(18) 0.0312(19) 0.0311(16) -0.0097(13) -0.0165(14) 0.0048(15)
Br18 0.058(3) 0.050(3) 0.119(4) -0.027(3) -0.032(2) -0.005(2)
O1 0.151(16) 0.027(9) 0.127(14) -0.013(9) 0.073(12) -0.006(10)
O2 0.28(3) 0.14(2) 0.119(16) -0.039(14) -0.069(19) -0.08(2)
O3 0.055(9) 0.126(16) 0.160(17) -0.054(13) 0.009(10) -0.040(10)
O5 0.24(2) 0.069(13) 0.066(10) -0.006(9) 0.020(13) 0.012(14)
O6 0.030(7) 0.059(9) 0.110(11) -0.013(8) -0.002(7) -0.020(7)
N1 0.047(9) 0.032(9) 0.043(8) 0.004(7) 0.007(7) 0.009(7)
N2 0.069(10) 0.028(8) 0.034(7) -0.003(6) -0.006(7) -0.008(7)
N3 0.057(9) 0.064(11) 0.022(7) -0.009(7) -0.002(7) 0.030(8)
N4 0.023(7) 0.034(9) 0.052(8) 0.004(7) -0.007(6) 0.011(6)
N5 0.033(7) 0.044(9) 0.044(8) -0.002(7) -0.013(6) -0.014(7)
N6 0.038(8) 0.052(10) 0.036(7) -0.014(7) -0.012(6) 0.008(7)
N8 0.039(7) 0.030(8) 0.029(6) -0.007(6) -0.002(6) -0.023(6)
N9 0.037(8) 0.079(12) 0.029(7) -0.025(7) 0.002(6) -0.021(8)
N10 0.018(6) 0.043(9) 0.037(7) -0.008(6) 0.000(5) -0.010(6)
N12 0.019(7) 0.062(11) 0.045(8) 0.003(7) 0.004(6) 0.000(7)
N13 0.035(7) 0.030(8) 0.048(8) -0.014(6) -0.003(6) -0.020(6)
N14 0.046(8) 0.037(9) 0.048(8) -0.012(7) -0.009(7) -0.002(7)
C1 0.027(5) 0.028(5) 0.019(5) -0.001(4) 0.000(4) -0.005(4)
C2 0.033(9) 0.041(11) 0.028(8) -0.001(7) -0.005(7) -0.005(8)
C3 0.048(11) 0.048(12) 0.028(8) 0.002(8) -0.013(7) -0.029(10)
C4 0.045(10) 0.048(12) 0.019(7) -0.004(7) -0.006(7) -0.027(9)
C5 0.024(8) 0.056(12) 0.018(7) -0.003(7) -0.002(6) -0.003(8)
C6 0.057(11) 0.043(11) 0.020(7) 0.005(7) -0.017(7) -0.017(9)
C7 0.039(10) 0.066(13) 0.040(9) -0.020(9) -0.011(8) -0.015(9)
C8 0.046(10) 0.036(11) 0.046(10) -0.005(8) -0.013(8) -0.021(9)
C9 0.039(10) 0.064(14) 0.057(11) -0.010(10) -0.014(9) -0.022(10)
C10 0.034(9) 0.058(12) 0.028(8) -0.019(8) -0.004(7) 0.001(9)
C11 0.067(12) 0.030(10) 0.027(8) -0.006(7) 0.004(8) 0.004(9)
C12 0.061(12) 0.042(12) 0.032(9) 0.005(8) 0.020(8) 0.007(10)
C13 0.035(9) 0.055(12) 0.021(8) -0.003(7) -0.002(7) 0.004(8)
C14 0.043(11) 0.053(13) 0.058(11) -0.019(10) 0.028(9) -0.003(10)
C15 0.084(14) 0.056(14) 0.033(9) -0.009(9) -0.010(10) -0.004(11)
C16 0.062(13) 0.030(12) 0.092(16) -0.013(11) 0.013(12) 0.020(10)
C17 0.070(13) 0.048(13) 0.044(11) -0.014(9) 0.009(10) 0.005(10)
C18 0.057(11) 0.052(13) 0.023(8) 0.003(8) 0.003(8) 0.030(9)
C19 0.077(13) 0.034(11) 0.043(10) 0.002(8) -0.007(9) -0.020(10)
C21 0.047(11) 0.028(11) 0.083(14) 0.008(10) -0.001(10) -0.021(9)
C22 0.030(10) 0.041(12) 0.084(14) 0.014(10) -0.017(10) -0.019(9)
C23 0.047(12) 0.040(13) 0.084(15) -0.014(11) 0.023(11) -0.002(10)
C24 0.067(14) 0.028(12) 0.076(14) 0.006(10) 0.007(11) 0.017(10)
C25 0.025(8) 0.031(10) 0.036(9) -0.005(7) 0.001(6) 0.002(7)
C26 0.051(10) 0.034(10) 0.005(6) 0.004(6) -0.004(6) 0.006(8)
C27 0.047(10) 0.036(11) 0.024(8) -0.003(7) 0.003(7) -0.019(9)
C28 0.042(10) 0.030(10) 0.037(9) 0.004(7) -0.002(7) -0.016(8)
C29 0.059(11) 0.036(11) 0.016(7) 0.001(7) -0.012(7) 0.011(9)
C30 0.025(8) 0.020(9) 0.053(10) -0.006(7) 0.001(7) 0.012(7)
C31 0.055(11) 0.047(12) 0.014(7) 0.000(7) -0.010(7) 0.009(9)
C32 0.049(10) 0.039(11) 0.031(9) 0.000(8) -0.002(8) 0.002(9)
C33 0.039(10) 0.035(10) 0.039(9) -0.002(8) 0.014(7) -0.006(8)
C34 0.025(9) 0.065(13) 0.044(10) 0.001(9) 0.001(7) -0.015(9)
C35 0.033(9) 0.051(12) 0.043(9) -0.024(8) 0.003(7) -0.011(8)
C36 0.039(9) 0.059(12) 0.029(8) -0.014(8) -0.002(7) -0.018(9)
C37 0.053(11) 0.030(10) 0.031(9) -0.006(7) -0.006(8) 0.005(9)
C39 0.042(10) 0.034(10) 0.040(9) -0.010(8) -0.010(8) -0.005(8)
C40 0.040(9) 0.041(10) 0.021(7) 0.001(7) -0.015(7) -0.019(8)
C41 0.024(8) 0.036(10) 0.035(8) -0.012(7) 0.005(6) -0.008(7)
C42 0.028(9) 0.036(10) 0.049(10) -0.013(8) -0.007(7) -0.002(8)
C43 0.052(11) 0.031(11) 0.041(10) 0.002(8) -0.018(8) 0.013(9)
C44 0.059(12) 0.025(10) 0.064(12) 0.017(9) -0.023(10) -0.021(9)
C45 0.041(10) 0.055(13) 0.058(12) -0.018(10) -0.029(9) 0.028(9)
C46 0.067(7) 0.064(7) 0.060(7) -0.020(5) -0.007(5) -0.009(5)
C48 0.048(11) 0.079(15) 0.066(12) -0.065(12) 0.020(9) -0.021(11)

loop_
_atom_type_symbol
_atom_type_description
_atom_type_scat_dispersion_real
_atom_type_scat_dispersion_imag
_atom_type_scat_source
C C 0.0033 0.0016 'International Tables Vol C Tables 4.2.6.8 and 6.1.1.4'
H H 0.0000 0.0000 'International Tables Vol C Tables 4.2.6.8 and 6.1.1.4'
N N 0.0061 0.0033 'International Tables Vol C Tables 4.2.6.8 and 6.1.1.4'
O O 0.0106 0.0060 'International Tables Vol C Tables 4.2.6.8 and 6.1.1.4'
Br Br -0.2901 2.4595 'International Tables Vol C Tables 4.2.6.8 and 6.1.1.4'

loop_
_geom_angle_atom_site_label_1
_geom_angle_atom_site_label_2
_geom_angle_atom_site_label_3
_geom_angle
C24 N1 C18 111.4(14)
C24 N1 C12 110.5(14)
C18 N1 C12 110.0(14)
C11 N2 C10 116.0(13)
C17 N3 C16 107.6(16)
C23 N4 C22 112.5(14)
C8 N5 C7 116.1(13)
C13 N6 C14 115.9(14)
C20 N7 C19 124(3)
C36 N8 C42 111.7(11)
C36 N8 C48 110.1(12)
C42 N8 C48 112.4(12)
C35 N9 C34 113.8(12)
C41 N10 C40 112.5(11)
C47 N11 C46 121(2)
C31 N12 C32 119.8(14)
C37 N13 C38 115.1(11)
C44 N14 C43 116.3(14)
C6 C1 C2 119.8(13)
C6 C1 C7 120.3(15)
C2 C1 C7 119.7(14)
C3 C2 C1 119.4(15)
C4 C3 C2 120.2(16)
C4 C3 C19 120.0(15)
C2 C3 C19 119.8(17)
C3 C4 C5 122.0(14)
C4 C5 C6 119.0(15)
C4 C5 C13 123.8(14)
C6 C5 C13 117.2(16)
C1 C6 C5 119.6(16)
C1 C7 N5 113.2(13)
N5 C8 C9 112.2(14)
C10 C9 C8 113.9(14)
N2 C10 C9 110.4(14)
N2 C11 C12 114.7(14)
C11 C12 N1 112.5(15)
N6 C13 C5 113.5(12)
N6 C14 C15 111.3(16)
C16 C15 C14 110.5(18)
C15 C16 N3 111.8(18)
N3 C17 C18 111.2(17)
C17 C18 N1 115.1(14)
N7 C19 C3 111.7(18)
N7 C19 N7A 45.0(15)
C3 C19 N7A 114.5(17)
N7A C20 N7 56(2)
N7A C20 C21 115(3)
N7 C20 C21 135(3)
C22 C21 C20 111.3(19)
C21 C22 N4 113.1(14)
N4 C23 C24 113.7(16)
N1 C24 C23 114.5(16)
C30 C25 C26 117.8(14)
C30 C25 C31 120.2(15)
C26 C25 C31 121.8(15)
C27 C26 C25 121.2(15)
C28 C27 C26 119.3(15)
C28 C27 C37 120.9(15)
C26 C27 C37 119.7(15)
C27 C28 C29 120.5(15)
C30 C29 C28 120.2(16)
C30 C29 C43 120.4(17)
C28 C29 C43 119.4(15)
C29 C30 C25 121.0(16)
N12 C31 C25 114.5(13)
N12 C32 C33 110.2(14)
C34 C33 C32 120.2(15)
C33 C34 N9 109.8(13)
N9 C35 C36 112.6(13)
N8 C36 C35 114.6(13)
C27 C37 N13 114.2(13)
C39 C38 N13 110.9(11)
C38 C39 C40 115.5(13)
N10 C40 C39 111.4(12)
N10 C41 C42 112.9(13)
N8 C42 C41 114.8(13)
C29 C43 N14 109.9(13)
N14 C44 C45 112.7(15)
C46 C45 C44 114.2(16)
N11A C46 C45 122(2)
N11A C46 N11 75.6(19)
C45 C46 N11 108.3(17)
N11 C47 C48 108(2)
C47A C48 N8 121(2)
C47A C48 C47 28(2)
N8 C48 C47 108.3(15)
C20 N7A C19 111(3)
C46 N11A C47A 99(3)
C48 C47A N11A 108(4)

loop_
_geom_bond_atom_site_label_1
_geom_bond_atom_site_label_2
_geom_bond_distance
_geom_bond_site_symmetry_2
Br5 Br10 2.641(8) 2_665
Br10 Br5 2.641(8) 2_665
N1 C24 1.51(2) .
N1 C18 1.51(2) .
N1 C12 1.58(2) .
N2 C11 1.459(19) .
N2 C10 1.49(2) .
N3 C17 1.48(2) .
N3 C16 1.58(2) .
N4 C23 1.47(2) .
N4 C22 1.51(2) .
N5 C8 1.47(2) .
N5 C7 1.488(19) .
N6 C13 1.448(19) .
N6 C14 1.52(2) .
N7 C20 1.32(3) .
N7 C19 1.43(3) .
N8 C36 1.461(19) .
N8 C42 1.510(18) .
N8 C48 1.52(2) .
N9 C35 1.48(2) .
N9 C34 1.532(19) .
N10 C41 1.435(18) .
N10 C40 1.526(19) .
N11 C47 1.46(4) .
N11 C46 1.64(3) .
N12 C31 1.467(18) .
N12 C32 1.48(2) .
N13 C37 1.503(19) .
N13 C38 1.525(17) .
N14 C44 1.44(2) .
N14 C43 1.53(2) .
C1 C6 1.38(2) .
C1 C2 1.44(2) .
C1 C7 1.48(2) .
C2 C3 1.40(2) .
C3 C4 1.38(2) .
C3 C19 1.49(2) .
C4 C5 1.38(2) .
C5 C6 1.45(2) .
C5 C13 1.55(2) .
C8 C9 1.54(2) .
C9 C10 1.52(2) .
C11 C12 1.48(2) .
C14 C15 1.53(2) .
C15 C16 1.48(3) .
C17 C18 1.51(2) .
C19 N7A 1.68(4) .
C20 N7A 1.24(4) .
C20 C21 1.48(3) .
C21 C22 1.46(3) .
C23 C24 1.51(3) .
C25 C30 1.41(2) .
C25 C26 1.43(2) .
C25 C31 1.50(2) .
C26 C27 1.40(2) .
C27 C28 1.39(2) .
C27 C37 1.47(2) .
C28 C29 1.41(2) .
C29 C30 1.39(2) .
C29 C43 1.52(2) .
C32 C33 1.50(2) .
C33 C34 1.47(2) .
C35 C36 1.52(2) .
C38 C39 1.43(2) .
C39 C40 1.534(19) .
C41 C42 1.54(2) .
C44 C45 1.52(3) .
C45 C46 1.48(2) .
C46 N11A 1.28(3) .
C47 C48 1.69(4) .
C48 C47A 1.41(5) .
N11A C47A 1.62(6) .

loop_
_geom_hbond_atom_site_label_D
_geom_hbond_atom_site_label_H
_geom_hbond_atom_site_label_A
_geom_hbond_distance_DH
_geom_hbond_distance_HA
_geom_hbond_distance_DA
_geom_hbond_angle_DHA
_geom_hbond_site_symmetry_A
N1 H1 Br1 0.93 2.26 3.187(14) 175.5 .
N2 H21 O1 0.92 2.39 2.86(2) 111.5 .
N2 H21 Br1 0.92 2.50 3.330(15) 150.5 .
N2 H22 O2 0.92 1.99 2.84(3) 153.3 .
N2 H22 Br4 0.92 3.02 3.615(16) 124.1 1_455
N3 H31 Br1 0.92 2.48 3.299(14) 147.9 .
N3 H32 Br5 0.92 2.34 3.207(17) 156.3 .
N3 H32 Br4 0.92 2.39 3.266(16) 159.5 .
N4 H41 Br1 0.92 2.45 3.340(14) 162.5 .
N4 H42 Br6 0.92 2.32 3.201(12) 159.1 2_665
N5 H51 Br7 0.92 2.36 3.240(13) 159.7 .
N5 H52 Br6 0.92 2.45 3.359(14) 168.5 .
N6 H61 Br3 0.92 2.43 3.302(14) 157.4 2_755
N6 H62 Br13 0.92 2.37 3.266(14) 164.7 2_756
N7 H71A Br9 0.92 2.48 3.27(3) 144.3 1_655
N7 H71B Br7 0.92 2.46 3.24(3) 141.7 1_655
N8 H8 Br2 0.93 2.25 3.169(12) 168.9 .
N9 H91 Br14 0.92 2.45 3.232(15) 142.3 .
N9 H92 Br2 0.92 2.65 3.459(14) 146.5 .
N9 H92 Br15 0.92 2.68 3.205(13) 116.7 2_676
N10 H101 Br11 0.92 2.36 3.267(13) 167.8 1_655
N10 H102 Br2 0.92 2.53 3.361(11) 150.6 .
N10 H102 Br15 0.92 2.97 3.453(13) 114.2 2_676
N11 H11D Br12 0.92 2.36 3.25(2) 161.7 .
N12 H121 Br16 0.92 2.43 3.247(13) 147.2 1_455
N12 H122 Br18 0.92 2.37 3.194(17) 148.8 2_666
N13 H131 Br17 0.92 2.43 3.281(14) 153.7 2_766
N13 H132 Br16 0.92 2.27 3.179(12) 170.8 .
N14 H141 O6 0.92 1.93 2.843(19) 169.0 .
N14 H142 Br11 0.92 2.39 3.292(14) 165.0 2_666
N7A H72A Br12 0.92 2.60 3.23(4) 126.4 .
N7A H72B Br10 0.92 2.32 3.21(4) 164.7 1_655
N11A H12D Br2 0.92 2.44 3.26(3) 147.7 .
N11A H12C O3 0.92 2.03 2.77(3) 136.2 .
N11A H12C Br12 0.92 2.74 3.40(3) 129.3 .

loop_
_geom_torsion_atom_site_label_1
_geom_torsion_atom_site_label_2
_geom_torsion_atom_site_label_3
_geom_torsion_atom_site_label_4
_geom_torsion
C6 C1 C2 C3 3(2)
C7 C1 C2 C3 177.5(14)
C1 C2 C3 C4 -2(2)
C1 C2 C3 C19 179.3(13)
C2 C3 C4 C5 -1(2)
C19 C3 C4 C5 178.4(13)
C3 C4 C5 C6 1(2)
C3 C4 C5 C13 -178.1(13)
C2 C1 C6 C5 -3(2)
C7 C1 C6 C5 -176.9(13)
C4 C5 C6 C1 1(2)
C13 C5 C6 C1 179.9(12)
C6 C1 C7 N5 -94.6(18)
C2 C1 C7 N5 91.2(18)
C8 N5 C7 C1 69.5(19)
C7 N5 C8 C9 164.9(13)
N5 C8 C9 C10 70.8(19)
C11 N2 C10 C9 176.5(14)
C8 C9 C10 N2 84.3(19)
C10 N2 C11 C12 174.9(15)
N2 C11 C12 N1 -89.6(19)
C24 N1 C12 C11 -79.3(17)
C18 N1 C12 C11 157.3(13)
C14 N6 C13 C5 57.9(19)
C4 C5 C13 N6 -93.1(18)
C6 C5 C13 N6 87.6(17)
C13 N6 C14 C15 161.9(15)
N6 C14 C15 C16 86(2)
C14 C15 C16 N3 79(2)
C17 N3 C16 C15 173.9(16)
C16 N3 C17 C18 175.8(14)
N3 C17 C18 N1 -84(2)
C24 N1 C18 C17 154.3(18)
C12 N1 C18 C17 -82.9(18)
C20 N7 C19 C3 64(4)
C20 N7 C19 N7A -39(3)
C4 C3 C19 N7 83(2)
C2 C3 C19 N7 -98(2)
C4 C3 C19 N7A 132(2)
C2 C3 C19 N7A -49(2)
C19 N7 C20 N7A 46(3)
C19 N7 C20 C21 139(3)
N7A C20 C21 C22 164(3)
N7 C20 C21 C22 97(4)
C20 C21 C22 N4 70(2)
C23 N4 C22 C21 -180.0(15)
C22 N4 C23 C24 -165.7(14)
C18 N1 C24 C23 -81.0(19)
C12 N1 C24 C23 156.4(15)
N4 C23 C24 N1 -78(2)
C30 C25 C26 C27 0(2)
C31 C25 C26 C27 175.4(13)
C25 C26 C27 C28 1(2)
C25 C26 C27 C37 -176.7(13)
C26 C27 C28 C29 -1(2)
C37 C27 C28 C29 176.4(13)
C27 C28 C29 C30 0(2)
C27 C28 C29 C43 -178.8(14)
C28 C29 C30 C25 1(2)
C43 C29 C30 C25 -180.0(14)
C26 C25 C30 C29 -1(2)
C31 C25 C30 C29 -176.4(14)
C32 N12 C31 C25 -65(2)
C30 C25 C31 N12 -96.1(19)
C26 C25 C31 N12 89.0(19)
C31 N12 C32 C33 -165.0(14)
N12 C32 C33 C34 -73.5(19)
C32 C33 C34 N9 -74.0(19)
C35 N9 C34 C33 176.7(14)
C34 N9 C35 C36 -173.0(14)
C42 N8 C36 C35 -163.4(13)
C48 N8 C36 C35 71.1(17)
N9 C35 C36 N8 88.4(18)
C28 C27 C37 N13 63.1(19)
C26 C27 C37 N13 -119.4(15)
C38 N13 C37 C27 60.2(17)
C37 N13 C38 C39 -177.8(13)
N13 C38 C39 C40 -177.5(13)
C41 N10 C40 C39 179.8(13)
C38 C39 C40 N10 -69.3(18)
C40 N10 C41 C42 165.6(12)
C36 N8 C42 C41 75.7(16)
C48 N8 C42 C41 -160.0(14)
N10 C41 C42 N8 72.7(16)
C30 C29 C43 N14 99.2(17)
C28 C29 C43 N14 -81.8(18)
C44 N14 C43 C29 -75.2(19)
C43 N14 C44 C45 171.4(15)
N14 C44 C45 C46 -176.6(16)
C44 C45 C46 N11A 78(3)
C44 C45 C46 N11 162.6(17)
C47 N11 C46 N11A 52(3)
C47 N11 C46 C45 -67(3)
C46 N11 C47 C48 -80(2)
C36 N8 C48 C47A -156(3)
C42 N8 C48 C47A 79(3)
C36 N8 C48 C47 176.3(15)
C42 N8 C48 C47 51.2(19)
N11 C47 C48 C47A 26(5)
N11 C47 C48 N8 147.6(19)
N7 C20 N7A C19 -33(2)
C21 C20 N7A C19 -162(2)
N7 C19 N7A C20 37(3)
C3 C19 N7A C20 -60(3)
C45 C46 N11A C47A 84(3)
N11 C46 N11A C47A -19(2)
N8 C48 C47A N11A 94(3)
C47 C48 C47A N11A 164(7)
C46 N11A C47A C48 175(3)
